data_4112518
loop_
_publ_author_name
'Makoto Yamashita'
'John F. Hartwig'

_publ_section_title
;
 Synthesis, Structure, and Reductive Elimination Chemistry of
 Three-Coordinate Arylpalladium Amido Complexes
;
_journal_name_full 'Journal of the American Chemical Society'
_journal_page_first 5344
_journal_page_last 5345
_journal_paper_doi 10.1021/ja0315107
_journal_volume 126
_journal_year 2004
_chemical_formula_sum 'C71 H60 F12 Fe N O P Pd'
_chemical_formula_weight 1364.42
_chemical_name_systematic
; 
 ? 
;
_space_group_IT_number 14
_symmetry_cell_setting monoclinic
_symmetry_space_group_name_Hall '-P 2ybc'
_symmetry_space_group_name_H-M 'P 1 21/c 1'
_atom_sites_solution_hydrogens geom
_atom_sites_solution_primary direct
_atom_sites_solution_secondary difmap
_audit_creation_method SHELXL-97
_cell_angle_alpha 90.00
_cell_angle_beta 103.70(3)
_cell_angle_gamma 90.00
_cell_formula_units_Z 4
_cell_length_a 14.979(3)
_cell_length_b 17.638(4)
_cell_length_c 24.486(5)
_cell_measurement_temperature 173(2)
_cell_volume 6285(2)
_computing_cell_refinement Denzo
_computing_data_collection 'Nonius Collect'
_computing_data_reduction Denzo
_computing_molecular_graphics XP
_computing_publication_material XCIF
_computing_structure_refinement 'SHELXL-97 (Sheldrick, 1997)'
_computing_structure_solution 'SHELXS-97 (Sheldrick, 1990)'
_diffrn_ambient_temperature 173(2)
_diffrn_measured_fraction_theta_full 0.993
_diffrn_measured_fraction_theta_max 0.993
_diffrn_measurement_device_type 'Nonius KappaCCD'
_diffrn_measurement_method '\w scans'
_diffrn_radiation_monochromator graphite
_diffrn_radiation_source 'fine-focus sealed tube'
_diffrn_radiation_type MoK\a
_diffrn_radiation_wavelength 0.71073
_diffrn_reflns_av_R_equivalents 0.0710
_diffrn_reflns_av_sigmaI/netI 0.1168
_diffrn_reflns_limit_h_max 19
_diffrn_reflns_limit_h_min -19
_diffrn_reflns_limit_k_max 23
_diffrn_reflns_limit_k_min -23
_diffrn_reflns_limit_l_max 32
_diffrn_reflns_limit_l_min -32
_diffrn_reflns_number 27821
_diffrn_reflns_theta_full 28.26
_diffrn_reflns_theta_max 28.26
_diffrn_reflns_theta_min 2.26
_exptl_absorpt_coefficient_mu 0.623
_exptl_absorpt_correction_T_max 0.9404
_exptl_absorpt_correction_T_min 0.8856
_exptl_absorpt_correction_type none
_exptl_crystal_colour red
_exptl_crystal_density_diffrn 1.442
_exptl_crystal_description plate
_exptl_crystal_F_000 2784
_exptl_crystal_size_max 0.20
_exptl_crystal_size_mid 0.20
_exptl_crystal_size_min 0.10
_refine_diff_density_max 0.619
_refine_diff_density_min -0.660
_refine_diff_density_rms 0.082
_refine_ls_extinction_method none
_refine_ls_goodness_of_fit_ref 1.004
_refine_ls_hydrogen_treatment mixed
_refine_ls_matrix_type full
_refine_ls_number_parameters 849
_refine_ls_number_reflns 15448
_refine_ls_number_restraints 0
_refine_ls_restrained_S_all 1.004
_refine_ls_R_factor_all 0.1332
_refine_ls_R_factor_gt 0.0536
_refine_ls_shift/su_max 0.337
_refine_ls_shift/su_mean 0.016
_refine_ls_structure_factor_coef Fsqd
_refine_ls_weighting_details 'calc w=1/[\s^2^(Fo^2^)+(0.0500P)^2^+0.0000P] where P=(Fo^2^+2Fc^2^)/3'
_refine_ls_weighting_scheme calc
_refine_ls_wR_factor_gt 0.1004
_refine_ls_wR_factor_ref 0.1213
_reflns_number_gt 8467
_reflns_number_total 15448
_reflns_threshold_expression >2sigma(I)
_cod_data_source_file ja0315107si20031204_112343_3.cif
_cod_data_source_block complex2c
_cod_database_code 4112518

loop_
_symmetry_equiv_pos_as_xyz
'x, y, z'
'-x, y+1/2, -z+1/2'
'-x, -y, -z'
'x, -y-1/2, z-1/2'

loop_
_atom_site_label
_atom_site_type_symbol
_atom_site_fract_x
_atom_site_fract_y
_atom_site_fract_z
_atom_site_U_iso_or_equiv
_atom_site_adp_type
_atom_site_occupancy
_atom_site_symmetry_multiplicity
_atom_site_calc_flag
_atom_site_refinement_flags
_atom_site_disorder_assembly
_atom_site_disorder_group
Pd1 Pd 0.078767(17) 0.250581(14) 0.380342(11) 0.03058(8) Uani 1 1 d . . .
Fe1 Fe 0.27478(3) 0.06877(3) 0.357557(19) 0.02589(12) Uani 1 1 d . . .
P1 P 0.02877(6) 0.14139(5) 0.33155(4) 0.0313(2) Uani 1 1 d . . .
O1 O -0.2824(2) 0.42656(17) 0.34017(15) 0.0813(10) Uani 1 1 d . . .
N1 N 0.15023(18) 0.34455(15) 0.41829(11) 0.0314(7) Uani 1 1 d . . .
C1 C 0.1384(2) 0.10551(18) 0.32129(13) 0.0297(8) Uani 1 1 d . . .
C2 C 0.1600(2) 0.03654(19) 0.29565(13) 0.0321(8) Uani 1 1 d . . .
H2A H 0.1264 -0.0127 0.2940 0.039 Uiso 1 1 calc R . .
C3 C 0.2369(2) 0.0511(2) 0.27237(13) 0.0337(8) Uani 1 1 d . . .
H3A H 0.2658 0.0139 0.2509 0.040 Uiso 1 1 calc R . .
C4 C 0.2649(2) 0.12689(19) 0.28422(13) 0.0307(8) Uani 1 1 d . . .
H4A H 0.3165 0.1528 0.2723 0.037 Uiso 1 1 calc R . .
C5 C 0.2064(2) 0.16015(18) 0.31523(13) 0.0269(7) Uani 1 1 d . . .
H5A H 0.2105 0.2135 0.3294 0.032 Uiso 1 1 calc R . .
C6 C 0.3187(2) 0.06412(18) 0.44494(13) 0.0293(8) Uani 1 1 d . . .
C7 C 0.3180(2) -0.01113(18) 0.42161(13) 0.0289(8) Uani 1 1 d . . .
C8 C 0.3765(2) -0.01116(18) 0.38314(13) 0.0287(8) Uani 1 1 d . . .
C9 C 0.4156(2) 0.06379(18) 0.38370(13) 0.0278(7) Uani 1 1 d . . .
C10 C 0.3789(2) 0.11078(18) 0.42122(13) 0.0276(7) Uani 1 1 d . . .
C11 C 0.2762(2) 0.08801(19) 0.49101(14) 0.0324(8) Uani 1 1 d . . .
C12 C 0.2909(3) 0.0439(2) 0.53950(14) 0.0391(9) Uani 1 1 d . . .
H12A H 0.3248 -0.0020 0.5416 0.047 Uiso 1 1 calc R . .
C13 C 0.2566(3) 0.0665(2) 0.58448(16) 0.0507(11) Uani 1 1 d . . .
H13A H 0.2685 0.0368 0.6178 0.061 Uiso 1 1 calc R . .
C14 C 0.2054(3) 0.1317(2) 0.58145(16) 0.0524(11) Uani 1 1 d . . .
H14A H 0.1806 0.1463 0.6122 0.063 Uiso 1 1 calc R . .
C15 C 0.1901(3) 0.1765(2) 0.53325(15) 0.0453(10) Uani 1 1 d . . .
H15A H 0.1547 0.2216 0.5308 0.054 Uiso 1 1 calc R . .
C16 C 0.2270(2) 0.15460(19) 0.48917(14) 0.0358(8) Uani 1 1 d . . .
H16A H 0.2184 0.1860 0.4568 0.043 Uiso 1 1 calc R . .
C17 C 0.2764(2) -0.08032(19) 0.44035(14) 0.0356(8) Uani 1 1 d . . .
C18 C 0.3282(3) -0.1456(2) 0.45340(15) 0.0429(9) Uani 1 1 d . . .
H18A H 0.3898 -0.1464 0.4495 0.051 Uiso 1 1 calc R . .
C19 C 0.2914(3) -0.2101(2) 0.47212(16) 0.0509(11) Uani 1 1 d . . .
H19A H 0.3280 -0.2543 0.4813 0.061 Uiso 1 1 calc R . .
C20 C 0.2028(3) -0.2100(2) 0.47732(17) 0.0547(11) Uani 1 1 d . . .
H20A H 0.1772 -0.2548 0.4888 0.066 Uiso 1 1 calc R . .
C21 C 0.1506(3) -0.1457(2) 0.46609(17) 0.0560(11) Uani 1 1 d . . .
H21A H 0.0896 -0.1454 0.4711 0.067 Uiso 1 1 calc R . .
C22 C 0.1868(3) -0.0809(2) 0.44730(16) 0.0461(10) Uani 1 1 d . . .
H22A H 0.1501 -0.0366 0.4391 0.055 Uiso 1 1 calc R . .
C23 C 0.3999(2) -0.07812(18) 0.35215(14) 0.0324(8) Uani 1 1 d . . .
C24 C 0.4923(2) -0.09722(19) 0.35893(15) 0.0387(9) Uani 1 1 d . . .
H24A H 0.5387 -0.0666 0.3817 0.046 Uiso 1 1 calc R . .
C25 C 0.5163(3) -0.1603(2) 0.33265(18) 0.0507(10) Uani 1 1 d . . .
H25A H 0.5793 -0.1730 0.3374 0.061 Uiso 1 1 calc R . .
C26 C 0.4508(3) -0.2047(2) 0.29999(19) 0.0616(12) Uani 1 1 d . . .
H26A H 0.4681 -0.2484 0.2824 0.074 Uiso 1 1 calc R . .
C27 C 0.3587(3) -0.1864(2) 0.29220(18) 0.0599(12) Uani 1 1 d . . .
H27A H 0.3131 -0.2170 0.2687 0.072 Uiso 1 1 calc R . .
C28 C 0.3336(3) -0.1235(2) 0.31873(16) 0.0431(9) Uani 1 1 d . . .
H28A H 0.2705 -0.1113 0.3140 0.052 Uiso 1 1 calc R . .
C29 C 0.4872(2) 0.08679(18) 0.35343(14) 0.0310(8) Uani 1 1 d . . .
C30 C 0.5649(2) 0.12390(19) 0.38331(16) 0.0383(9) Uani 1 1 d . . .
H30A H 0.5708 0.1354 0.4219 0.046 Uiso 1 1 calc R . .
C31 C 0.6344(2) 0.1445(2) 0.3572(2) 0.0517(11) Uani 1 1 d . . .
H31A H 0.6876 0.1700 0.3780 0.062 Uiso 1 1 calc R . .
C32 C 0.6258(3) 0.1279(2) 0.3015(2) 0.0545(12) Uani 1 1 d . . .
H32A H 0.6731 0.1422 0.2837 0.065 Uiso 1 1 calc R . .
C33 C 0.5492(3) 0.0907(2) 0.27116(17) 0.0466(10) Uani 1 1 d . . .
H33A H 0.5436 0.0795 0.2326 0.056 Uiso 1 1 calc R . .
C34 C 0.4801(2) 0.06974(19) 0.29727(15) 0.0368(9) Uani 1 1 d . . .
H34A H 0.4276 0.0435 0.2765 0.044 Uiso 1 1 calc R . .
C35 C 0.4051(2) 0.19032(18) 0.43636(14) 0.0304(8) Uani 1 1 d . . .
C36 C 0.4370(2) 0.2100(2) 0.49299(15) 0.0388(9) Uani 1 1 d . . .
H36A H 0.4381 0.1729 0.5213 0.047 Uiso 1 1 calc R . .
C37 C 0.4667(2) 0.2824(2) 0.50819(17) 0.0465(10) Uani 1 1 d . . .
H37A H 0.4891 0.2945 0.5468 0.056 Uiso 1 1 calc R . .
C38 C 0.4643(2) 0.3375(2) 0.46798(18) 0.0489(10) Uani 1 1 d . . .
H38A H 0.4840 0.3877 0.4788 0.059 Uiso 1 1 calc R . .
C39 C 0.4331(2) 0.3193(2) 0.41209(17) 0.0432(9) Uani 1 1 d . . .
H39A H 0.4317 0.3568 0.3841 0.052 Uiso 1 1 calc R . .
C40 C 0.4040(2) 0.24632(19) 0.39661(15) 0.0362(8) Uani 1 1 d . . .
H40A H 0.3827 0.2344 0.3579 0.043 Uiso 1 1 calc R . .
C41 C -0.0277(2) 0.0679(2) 0.36784(15) 0.0398(9) Uani 1 1 d . . .
C42 C -0.1318(3) 0.0827(2) 0.35701(19) 0.0600(12) Uani 1 1 d . . .
H42A H -0.1600 0.0440 0.3763 0.090 Uiso 1 1 calc R . .
H42B H -0.1593 0.0805 0.3165 0.090 Uiso 1 1 calc R . .
H42C H -0.1424 0.1330 0.3713 0.090 Uiso 1 1 calc R . .
C43 C -0.0131(3) -0.0133(2) 0.35025(17) 0.0497(10) Uani 1 1 d . . .
H43A H -0.0439 -0.0485 0.3708 0.075 Uiso 1 1 calc R . .
H43B H 0.0528 -0.0246 0.3589 0.075 Uiso 1 1 calc R . .
H43C H -0.0390 -0.0190 0.3098 0.075 Uiso 1 1 calc R . .
C44 C 0.0148(3) 0.0779(2) 0.43041(15) 0.0458(10) Uani 1 1 d . . .
H44A H -0.0119 0.0408 0.4518 0.069 Uiso 1 1 calc R . .
H44B H 0.0023 0.1293 0.4419 0.069 Uiso 1 1 calc R . .
H44C H 0.0814 0.0700 0.4378 0.069 Uiso 1 1 calc R . .
C45 C -0.0368(2) 0.1557(2) 0.25580(15) 0.0399(9) Uani 1 1 d . . .
C46 C -0.1289(2) 0.1960(2) 0.25123(16) 0.0549(11) Uani 1 1 d . . .
H46A H -0.1602 0.2021 0.2115 0.082 Uiso 1 1 calc R . .
H46B H -0.1181 0.2460 0.2690 0.082 Uiso 1 1 calc R . .
H46C H -0.1674 0.1657 0.2702 0.082 Uiso 1 1 calc R . .
C47 C 0.0212(3) 0.2072(2) 0.22794(15) 0.0532(11) Uani 1 1 d . . .
H47A H -0.0108 0.2157 0.1886 0.080 Uiso 1 1 calc R . .
H47B H 0.0807 0.1831 0.2295 0.080 Uiso 1 1 calc R . .
H47C H 0.0309 0.2558 0.2478 0.080 Uiso 1 1 calc R . .
C48 C -0.0557(3) 0.0809(2) 0.22280(16) 0.0548(11) Uani 1 1 d . . .
H48A H -0.0895 0.0915 0.1841 0.082 Uiso 1 1 calc R . .
H48B H -0.0923 0.0474 0.2409 0.082 Uiso 1 1 calc R . .
H48C H 0.0027 0.0562 0.2224 0.082 Uiso 1 1 calc R . .
C49 C -0.0410(2) 0.30161(19) 0.36756(13) 0.0330(8) Uani 1 1 d . . .
C50 C -0.1083(2) 0.2801(2) 0.39401(15) 0.0383(9) Uani 1 1 d . . .
H50A H -0.0985 0.2371 0.4181 0.046 Uiso 1 1 calc R . .
C51 C -0.1910(2) 0.3202(2) 0.38612(16) 0.0463(10) Uani 1 1 d . . .
H51A H -0.2375 0.3038 0.4039 0.056 Uiso 1 1 calc R . .
C52 C -0.2042(3) 0.3834(2) 0.35244(18) 0.0526(11) Uani 1 1 d . . .
C53 C -0.1354(3) 0.4069(2) 0.32705(17) 0.0548(11) Uani 1 1 d . . .
H53A H -0.1443 0.4512 0.3043 0.066 Uiso 1 1 calc R . .
C54 C -0.0542(2) 0.3667(2) 0.33426(15) 0.0411(9) Uani 1 1 d . . .
H54A H -0.0076 0.3834 0.3166 0.049 Uiso 1 1 calc R . .
C55 C -0.3593(3) 0.3984(3) 0.3602(3) 0.116(2) Uani 1 1 d . . .
H55A H -0.4112 0.4334 0.3491 0.174 Uiso 1 1 calc R . .
H55B H -0.3419 0.3943 0.4012 0.174 Uiso 1 1 calc R . .
H55C H -0.3771 0.3483 0.3438 0.174 Uiso 1 1 calc R . .
C56 C 0.1943(2) 0.39200(18) 0.38902(14) 0.0308(8) Uani 1 1 d . . .
C57 C 0.1993(2) 0.37249(19) 0.33411(14) 0.0332(8) Uani 1 1 d . . .
H57A H 0.1676 0.3288 0.3170 0.040 Uiso 1 1 calc R . .
C58 C 0.2493(2) 0.4155(2) 0.30441(14) 0.0361(9) Uani 1 1 d . A .
C59 C 0.2926(3) 0.4811(2) 0.32622(16) 0.0449(10) Uani 1 1 d . . .
H59A H 0.3270 0.5104 0.3058 0.054 Uiso 1 1 calc R . .
C60 C 0.2843(3) 0.5031(2) 0.37921(16) 0.0431(9) Uani 1 1 d . B .
C61 C 0.2362(2) 0.4610(2) 0.40995(15) 0.0388(9) Uani 1 1 d . . .
H61A H 0.2313 0.4786 0.4458 0.047 Uiso 1 1 calc R . .
C62 C 0.2582(3) 0.3863(3) 0.24927(18) 0.0524(11) Uani 1 1 d . . .
C63 C 0.3283(4) 0.5754(3) 0.4031(3) 0.0700(14) Uani 1 1 d . . .
C64 C 0.1514(2) 0.36361(19) 0.47442(14) 0.0343(8) Uani 1 1 d . . .
C65 C 0.2330(3) 0.3633(2) 0.51616(15) 0.0423(9) Uani 1 1 d . . .
H65A H 0.2894 0.3527 0.5064 0.051 Uiso 1 1 calc R . .
C66 C 0.2329(3) 0.3785(2) 0.57233(15) 0.0457(10) Uani 1 1 d . . .
C67 C 0.1514(3) 0.3937(2) 0.58697(16) 0.0491(10) Uani 1 1 d . . .
H67A H 0.1511 0.4043 0.6250 0.059 Uiso 1 1 calc R . .
C68 C 0.0703(3) 0.3937(2) 0.54599(16) 0.0456(10) Uani 1 1 d . . .
C69 C 0.0700(3) 0.37931(19) 0.49014(15) 0.0397(9) Uani 1 1 d . . .
H69A H 0.0137 0.3803 0.4624 0.048 Uiso 1 1 calc R . .
C70 C 0.3206(4) 0.3750(3) 0.61506(18) 0.0654(13) Uani 1 1 d . . .
C71 C -0.0184(3) 0.4084(3) 0.56129(19) 0.0604(12) Uani 1 1 d . . .
F1 F 0.1789(9) 0.3707(10) 0.2140(6) 0.129(7) Uani 0.50 1 d P A 1
F2 F 0.3044(16) 0.3227(7) 0.2517(8) 0.082(5) Uani 0.50 1 d P A 1
F3 F 0.2962(17) 0.4317(13) 0.2208(7) 0.124(8) Uani 0.50 1 d P A 1
F1' F 0.1866(9) 0.3500(7) 0.2211(6) 0.100(6) Uani 0.50 1 d P A 2
F2' F 0.3271(17) 0.3404(10) 0.2555(9) 0.135(8) Uani 0.50 1 d P A 2
F3' F 0.2776(16) 0.4418(13) 0.2175(6) 0.102(6) Uani 0.50 1 d P A 2
F4 F 0.3031(19) 0.5995(11) 0.4431(10) 0.157(11) Uani 0.50 1 d P B 1
F5 F 0.4188(11) 0.5585(9) 0.4255(7) 0.140(5) Uani 0.50 1 d P B 1
F6 F 0.3348(15) 0.6243(6) 0.3676(5) 0.119(5) Uani 0.50 1 d P B 1
F4' F 0.3385(16) 0.5866(11) 0.4569(6) 0.109(9) Uani 0.50 1 d P B 2
F5' F 0.4004(14) 0.5952(12) 0.3892(10) 0.160(11) Uani 0.50 1 d P B 2
F6' F 0.2669(11) 0.6370(5) 0.3856(8) 0.141(5) Uani 0.50 1 d P B 2
F7 F 0.31740(19) 0.40152(18) 0.66422(10) 0.0906(9) Uani 1 1 d . . .
F8 F 0.3583(3) 0.3087(2) 0.62042(14) 0.1328(14) Uani 1 1 d . . .
F9 F 0.3873(2) 0.4164(2) 0.60073(12) 0.1130(12) Uani 1 1 d . . .
F10 F -0.0480(2) 0.34836(16) 0.58474(12) 0.0891(9) Uani 1 1 d . . .
F11 F -0.01360(18) 0.46565(16) 0.59800(11) 0.0855(9) Uani 1 1 d . . .
F12 F -0.08739(19) 0.42652(19) 0.51794(12) 0.0948(10) Uani 1 1 d . . .

loop_
_atom_site_aniso_label
_atom_site_aniso_U_11
_atom_site_aniso_U_22
_atom_site_aniso_U_33
_atom_site_aniso_U_23
_atom_site_aniso_U_13
_atom_site_aniso_U_12
Pd1 0.02774(14) 0.03320(16) 0.03302(15) -0.00249(13) 0.01160(11) -0.00170(12)
Fe1 0.0225(2) 0.0281(3) 0.0278(3) -0.0022(2) 0.0076(2) -0.0028(2)
P1 0.0217(4) 0.0361(5) 0.0371(5) -0.0046(4) 0.0090(4) -0.0028(4)
O1 0.0405(18) 0.063(2) 0.138(3) 0.021(2) 0.0160(19) 0.0200(15)
N1 0.0359(16) 0.0335(16) 0.0275(16) -0.0065(13) 0.0128(13) -0.0073(13)
C1 0.0207(17) 0.038(2) 0.0303(19) -0.0015(16) 0.0057(15) -0.0003(14)
C2 0.0220(17) 0.041(2) 0.0316(19) -0.0091(16) 0.0023(15) -0.0037(15)
C3 0.0263(18) 0.048(2) 0.0258(19) -0.0079(16) 0.0046(15) 0.0006(16)
C4 0.0277(18) 0.043(2) 0.0217(18) 0.0050(16) 0.0060(15) -0.0003(16)
C5 0.0187(16) 0.0301(19) 0.0303(18) 0.0038(15) 0.0025(14) 0.0009(14)
C6 0.0250(17) 0.034(2) 0.0278(18) 0.0035(15) 0.0034(15) -0.0015(15)
C7 0.0280(18) 0.0279(19) 0.0297(18) 0.0046(15) 0.0047(15) -0.0018(14)
C8 0.0250(17) 0.0261(19) 0.0328(19) 0.0007(15) 0.0025(15) 0.0014(14)
C9 0.0193(16) 0.0316(19) 0.0298(18) -0.0001(15) 0.0007(14) -0.0007(14)
C10 0.0271(18) 0.0302(19) 0.0242(17) -0.0020(15) 0.0038(15) -0.0043(14)
C11 0.0315(19) 0.036(2) 0.030(2) -0.0026(16) 0.0081(16) -0.0056(16)
C12 0.048(2) 0.035(2) 0.035(2) 0.0000(17) 0.0102(18) -0.0060(17)
C13 0.068(3) 0.052(3) 0.035(2) 0.0038(19) 0.018(2) -0.012(2)
C14 0.065(3) 0.060(3) 0.041(2) -0.009(2) 0.029(2) -0.013(2)
C15 0.052(2) 0.041(2) 0.046(2) -0.0052(19) 0.018(2) 0.0018(19)
C16 0.040(2) 0.037(2) 0.032(2) 0.0027(16) 0.0122(17) -0.0009(17)
C17 0.038(2) 0.034(2) 0.037(2) 0.0018(16) 0.0119(17) -0.0068(17)
C18 0.042(2) 0.038(2) 0.051(2) 0.0045(19) 0.0155(19) 0.0010(18)
C19 0.065(3) 0.027(2) 0.063(3) 0.005(2) 0.020(2) -0.001(2)
C20 0.067(3) 0.039(3) 0.062(3) 0.012(2) 0.023(2) -0.016(2)
C21 0.051(3) 0.056(3) 0.067(3) 0.011(2) 0.026(2) -0.008(2)
C22 0.040(2) 0.039(2) 0.063(3) 0.009(2) 0.021(2) -0.0023(18)
C23 0.0313(19) 0.0308(19) 0.036(2) 0.0007(16) 0.0109(16) -0.0007(15)
C24 0.033(2) 0.034(2) 0.048(2) 0.0000(18) 0.0099(18) -0.0009(16)
C25 0.041(2) 0.037(2) 0.077(3) 0.000(2) 0.019(2) 0.0110(19)
C26 0.059(3) 0.044(3) 0.082(3) -0.025(2) 0.018(3) 0.009(2)
C27 0.058(3) 0.042(3) 0.078(3) -0.028(2) 0.012(2) -0.007(2)
C28 0.034(2) 0.036(2) 0.059(3) -0.0093(19) 0.0096(19) -0.0029(17)
C29 0.0247(18) 0.0279(19) 0.042(2) 0.0041(16) 0.0106(16) 0.0009(14)
C30 0.0229(18) 0.033(2) 0.057(2) -0.0018(18) 0.0062(18) 0.0013(15)
C31 0.024(2) 0.038(2) 0.094(4) 0.000(2) 0.016(2) -0.0063(16)
C32 0.037(2) 0.052(3) 0.085(3) 0.022(2) 0.033(2) 0.006(2)
C33 0.039(2) 0.052(2) 0.056(3) 0.011(2) 0.027(2) 0.0113(19)
C34 0.0275(19) 0.041(2) 0.044(2) -0.0010(17) 0.0138(17) -0.0003(16)
C35 0.0215(17) 0.033(2) 0.035(2) -0.0038(17) 0.0037(15) -0.0029(14)
C36 0.034(2) 0.042(2) 0.041(2) -0.0093(18) 0.0076(18) -0.0045(17)
C37 0.036(2) 0.052(3) 0.048(2) -0.020(2) 0.0027(19) -0.0034(19)
C38 0.034(2) 0.029(2) 0.078(3) -0.018(2) 0.003(2) -0.0042(17)
C39 0.033(2) 0.029(2) 0.062(3) 0.007(2) 0.001(2) -0.0035(17)
C40 0.0322(19) 0.032(2) 0.040(2) -0.0003(18) 0.0007(16) -0.0047(16)
C41 0.0291(19) 0.043(2) 0.050(2) -0.0005(18) 0.0139(18) -0.0065(16)
C42 0.034(2) 0.063(3) 0.088(3) 0.007(2) 0.025(2) -0.007(2)
C43 0.043(2) 0.039(2) 0.070(3) -0.004(2) 0.018(2) -0.0112(18)
C44 0.050(2) 0.040(2) 0.054(3) 0.0044(19) 0.026(2) -0.0017(18)
C45 0.0281(19) 0.051(2) 0.038(2) -0.0065(18) 0.0029(17) -0.0023(17)
C46 0.034(2) 0.076(3) 0.047(2) -0.007(2) -0.0050(19) 0.011(2)
C47 0.043(2) 0.074(3) 0.037(2) 0.008(2) -0.0016(19) -0.004(2)
C48 0.043(2) 0.068(3) 0.050(3) -0.016(2) 0.004(2) -0.004(2)
C49 0.0318(19) 0.036(2) 0.0314(19) 0.0015(16) 0.0081(16) 0.0033(16)
C50 0.034(2) 0.039(2) 0.046(2) 0.0084(18) 0.0170(18) 0.0044(16)
C51 0.035(2) 0.042(2) 0.068(3) 0.002(2) 0.023(2) 0.0032(18)
C52 0.034(2) 0.047(3) 0.074(3) 0.005(2) 0.006(2) 0.0140(19)
C53 0.050(3) 0.053(3) 0.058(3) 0.021(2) 0.007(2) 0.009(2)
C54 0.038(2) 0.046(2) 0.040(2) 0.0091(19) 0.0123(18) 0.0028(18)
C55 0.048(3) 0.089(4) 0.222(7) 0.025(4) 0.055(4) 0.023(3)
C56 0.0261(18) 0.033(2) 0.033(2) -0.0017(16) 0.0056(16) 0.0018(15)
C57 0.036(2) 0.030(2) 0.033(2) 0.0027(16) 0.0066(16) 0.0049(16)
C58 0.035(2) 0.041(2) 0.034(2) 0.0050(17) 0.0110(17) 0.0029(17)
C59 0.040(2) 0.049(3) 0.047(2) 0.010(2) 0.0130(19) -0.0039(19)
C60 0.038(2) 0.039(2) 0.049(2) 0.0011(19) 0.0037(19) -0.0090(18)
C61 0.035(2) 0.041(2) 0.039(2) -0.0028(18) 0.0075(17) 0.0006(17)
C62 0.059(3) 0.060(3) 0.045(3) 0.021(2) 0.026(3) 0.015(3)
C63 0.081(4) 0.059(4) 0.069(4) -0.010(3) 0.014(4) -0.031(3)
C64 0.040(2) 0.033(2) 0.029(2) 0.0005(16) 0.0083(17) 0.0002(16)
C65 0.046(2) 0.040(2) 0.042(2) -0.0037(18) 0.013(2) 0.0072(18)
C66 0.054(3) 0.051(3) 0.029(2) -0.0019(18) 0.0025(19) 0.009(2)
C67 0.067(3) 0.050(3) 0.033(2) -0.0002(19) 0.020(2) 0.008(2)
C68 0.054(3) 0.051(2) 0.037(2) -0.0037(19) 0.021(2) 0.001(2)
C69 0.045(2) 0.042(2) 0.036(2) -0.0021(17) 0.0154(18) -0.0009(18)
C70 0.071(3) 0.077(4) 0.042(3) -0.010(2) 0.002(2) 0.021(3)
C71 0.062(3) 0.086(4) 0.040(3) -0.016(3) 0.024(2) -0.003(3)
F1 0.072(8) 0.277(17) 0.030(5) -0.019(7) 0.000(5) 0.060(9)
F2 0.159(16) 0.044(4) 0.052(6) 0.009(3) 0.046(8) 0.036(5)
F3 0.246(19) 0.068(8) 0.109(13) -0.015(8) 0.144(14) -0.036(9)
F1' 0.129(12) 0.128(7) 0.054(7) -0.043(5) 0.045(8) -0.094(9)
F2' 0.135(11) 0.21(2) 0.069(7) 0.002(12) 0.044(7) 0.110(14)
F3' 0.161(11) 0.103(12) 0.041(7) 0.030(7) 0.025(7) -0.017(8)
F4 0.21(2) 0.087(11) 0.22(2) -0.108(15) 0.14(2) -0.094(12)
F5 0.098(8) 0.134(11) 0.166(13) -0.059(9) -0.013(10) -0.062(7)
F6 0.186(15) 0.051(6) 0.114(7) 0.023(5) 0.023(11) -0.054(9)
F4' 0.167(17) 0.090(9) 0.054(6) -0.007(5) -0.009(8) -0.077(9)
F5' 0.138(15) 0.16(2) 0.22(2) -0.098(15) 0.116(17) -0.121(15)
F6' 0.180(12) 0.044(5) 0.148(11) -0.020(6) -0.065(9) -0.002(6)
F7 0.090(2) 0.136(3) 0.0361(15) -0.0181(16) -0.0041(14) 0.0281(19)
F8 0.134(3) 0.101(3) 0.117(3) -0.025(2) -0.061(2) 0.066(2)
F9 0.068(2) 0.183(4) 0.077(2) -0.014(2) -0.0054(17) -0.017(2)
F10 0.091(2) 0.097(2) 0.096(2) -0.0022(17) 0.0553(18) -0.0215(17)
F11 0.0778(19) 0.104(2) 0.089(2) -0.0438(17) 0.0478(17) -0.0091(16)
F12 0.0596(18) 0.162(3) 0.0693(19) -0.0119(19) 0.0278(16) 0.0256(19)

loop_
_atom_type_symbol
_atom_type_description
_atom_type_scat_dispersion_real
_atom_type_scat_dispersion_imag
_atom_type_scat_source
C C 0.0033 0.0016 'International Tables Vol C Tables 4.2.6.8 and 6.1.1.4'
H H 0.0000 0.0000 'International Tables Vol C Tables 4.2.6.8 and 6.1.1.4'
N N 0.0061 0.0033 'International Tables Vol C Tables 4.2.6.8 and 6.1.1.4'
O O 0.0106 0.0060 'International Tables Vol C Tables 4.2.6.8 and 6.1.1.4'
F F 0.0171 0.0103 'International Tables Vol C Tables 4.2.6.8 and 6.1.1.4'
P P 0.1023 0.0942 'International Tables Vol C Tables 4.2.6.8 and 6.1.1.4'
Fe Fe 0.3463 0.8444 'International Tables Vol C Tables 4.2.6.8 and 6.1.1.4'
Pd Pd -0.9988 1.0072 'International Tables Vol C Tables 4.2.6.8 and 6.1.1.4'

loop_
_geom_angle_atom_site_label_1
_geom_angle_atom_site_label_2
_geom_angle_atom_site_label_3
_geom_angle
C49 Pd1 N1 93.46(13)
C49 Pd1 P1 97.37(10)
N1 Pd1 P1 167.23(7)
C4 Fe1 C3 40.33(13)
C4 Fe1 C5 40.41(11)
C3 Fe1 C5 67.76(13)
C4 Fe1 C9 98.68(13)
C3 Fe1 C9 109.06(13)
C5 Fe1 C9 122.87(12)
C4 Fe1 C8 120.32(12)
C3 Fe1 C8 102.20(13)
C5 Fe1 C8 159.12(11)
C9 Fe1 C8 41.07(12)
C4 Fe1 C10 111.62(13)
C3 Fe1 C10 143.14(12)
C5 Fe1 C10 107.26(13)
C9 Fe1 C10 40.89(12)
C8 Fe1 C10 69.14(13)
C4 Fe1 C6 149.46(13)
C3 Fe1 C6 168.79(14)
C5 Fe1 C6 123.16(13)
C9 Fe1 C6 68.16(12)
C8 Fe1 C6 68.33(12)
C10 Fe1 C6 40.64(12)
C4 Fe1 C2 67.77(13)
C3 Fe1 C2 40.26(12)
C5 Fe1 C2 67.68(13)
C9 Fe1 C2 145.45(12)
C8 Fe1 C2 117.23(13)
C10 Fe1 C2 173.25(12)
C6 Fe1 C2 137.80(12)
C4 Fe1 C7 160.31(12)
C3 Fe1 C7 128.38(13)
C5 Fe1 C7 159.25(11)
C9 Fe1 C7 67.99(12)
C8 Fe1 C7 40.25(11)
C10 Fe1 C7 68.37(13)
C6 Fe1 C7 40.43(12)
C2 Fe1 C7 114.64(13)
C4 Fe1 C1 67.51(12)
C3 Fe1 C1 67.34(12)
C5 Fe1 C1 40.13(11)
C9 Fe1 C1 163.00(13)
C8 Fe1 C1 154.56(13)
C10 Fe1 C1 133.27(12)
C6 Fe1 C1 118.59(12)
C2 Fe1 C1 40.00(12)
C7 Fe1 C1 127.88(12)
C1 P1 C41 110.16(15)
C1 P1 C45 100.67(15)
C41 P1 C45 111.51(16)
C1 P1 Pd1 99.71(11)
C41 P1 Pd1 117.35(12)
C45 P1 Pd1 115.23(12)
C52 O1 C55 116.4(3)
C56 N1 C64 117.9(3)
C56 N1 Pd1 121.1(2)
C64 N1 Pd1 120.9(2)
C5 C1 C2 106.4(2)
C5 C1 P1 117.6(2)
C2 C1 P1 130.8(2)
C5 C1 Fe1 67.18(17)
C2 C1 Fe1 68.38(18)
P1 C1 Fe1 148.40(18)
C3 C2 C1 108.0(3)
C3 C2 Fe1 68.66(18)
C1 C2 Fe1 71.62(18)
C4 C3 C2 108.5(3)
C4 C3 Fe1 69.47(18)
C2 C3 Fe1 71.08(18)
C5 C4 C3 108.2(3)
C5 C4 Fe1 70.23(17)
C3 C4 Fe1 70.20(18)
C4 C5 C1 108.8(3)
C4 C5 Fe1 69.36(18)
C1 C5 Fe1 72.69(18)
C10 C6 C7 108.1(3)
C10 C6 C11 124.6(3)
C7 C6 C11 126.8(3)
C10 C6 Fe1 68.87(18)
C7 C6 Fe1 70.08(18)
C11 C6 Fe1 133.0(2)
C8 C7 C6 108.3(3)
C8 C7 C17 124.6(3)
C6 C7 C17 126.5(3)
C8 C7 Fe1 68.66(17)
C6 C7 Fe1 69.49(18)
C17 C7 Fe1 134.7(2)
C7 C8 C9 107.7(3)
C7 C8 C23 126.2(3)
C9 C8 C23 125.9(3)
C7 C8 Fe1 71.09(18)
C9 C8 Fe1 69.25(17)
C23 C8 Fe1 129.3(2)
C10 C9 C8 108.6(3)
C10 C9 C29 125.9(3)
C8 C9 C29 125.4(3)
C10 C9 Fe1 69.87(17)
C8 C9 Fe1 69.68(17)
C29 C9 Fe1 129.6(2)
C9 C10 C6 107.4(3)
C9 C10 C35 126.0(3)
C6 C10 C35 126.5(3)
C9 C10 Fe1 69.24(18)
C6 C10 Fe1 70.49(18)
C35 C10 Fe1 129.6(2)
C16 C11 C12 118.6(3)
C16 C11 C6 122.6(3)
C12 C11 C6 118.7(3)
C13 C12 C11 120.4(3)
C14 C13 C12 120.5(4)
C13 C14 C15 119.9(3)
C16 C15 C14 119.2(4)
C15 C16 C11 121.5(3)
C18 C17 C22 118.0(3)
C18 C17 C7 120.0(3)
C22 C17 C7 122.0(3)
C17 C18 C19 120.9(3)
C20 C19 C18 120.1(4)
C21 C20 C19 120.4(3)
C20 C21 C22 119.9(4)
C21 C22 C17 120.7(4)
C28 C23 C24 118.9(3)
C28 C23 C8 122.5(3)
C24 C23 C8 118.5(3)
C25 C24 C23 120.1(4)
C26 C25 C24 120.6(4)
C25 C26 C27 120.3(4)
C28 C27 C26 119.7(4)
C27 C28 C23 120.4(4)
C30 C29 C34 119.0(3)
C30 C29 C9 118.5(3)
C34 C29 C9 122.4(3)
C29 C30 C31 120.5(4)
C32 C31 C30 119.8(4)
C31 C32 C33 120.6(3)
C32 C33 C34 119.7(4)
C29 C34 C33 120.5(3)
C40 C35 C36 117.7(3)
C40 C35 C10 122.8(3)
C36 C35 C10 119.4(3)
C37 C36 C35 120.8(3)
C36 C37 C38 120.7(4)
C39 C38 C37 119.4(3)
C38 C39 C40 120.1(4)
C35 C40 C39 121.4(3)
C44 C41 C43 109.8(3)
C44 C41 C42 108.6(3)
C43 C41 C42 108.4(3)
C44 C41 P1 105.6(2)
C43 C41 P1 113.8(2)
C42 C41 P1 110.6(3)
C47 C45 C46 106.8(3)
C47 C45 C48 109.2(3)
C46 C45 C48 108.0(3)
C47 C45 P1 107.4(2)
C46 C45 P1 112.4(2)
C48 C45 P1 112.8(3)
C50 C49 C54 119.0(3)
C50 C49 Pd1 122.8(3)
C54 C49 Pd1 117.9(2)
C49 C50 C51 121.3(3)
C52 C51 C50 119.4(3)
C51 C52 O1 125.2(3)
C51 C52 C53 119.6(3)
O1 C52 C53 115.1(4)
C54 C53 C52 121.0(4)
C53 C54 C49 119.7(3)
N1 C56 C57 119.5(3)
N1 C56 C61 124.5(3)
C57 C56 C61 116.0(3)
C58 C57 C56 121.7(3)
C59 C58 C57 121.5(3)
C59 C58 C62 120.8(3)
C57 C58 C62 117.7(3)
C58 C59 C60 117.4(3)
C61 C60 C59 122.4(4)
C61 C60 C63 119.2(4)
C59 C60 C63 118.5(4)
C60 C61 C56 120.9(3)
F3 C62 F2' 90.6(14)
F3 C62 F1' 115.9(12)
F2' C62 F1' 106.9(13)
F3 C62 F2 105.2(13)
F2' C62 F2 20.1(18)
F1' C62 F2 87.9(12)
F3 C62 F3' 14(2)
F2' C62 F3' 104.7(13)
F1' C62 F3' 108.7(11)
F2 C62 F3' 118.2(13)
F3 C62 F1 102.8(13)
F2' C62 F1 121.1(13)
F1' C62 F1 17.9(12)
F2 C62 F1 103.6(12)
F3' C62 F1 93.3(12)
F3 C62 C58 115.2(10)
F2' C62 C58 110.7(11)
F1' C62 C58 114.5(6)
F2 C62 C58 114.7(9)
F3' C62 C58 110.9(10)
F1 C62 C58 114.0(7)
F4 C63 F6 114.5(13)
F4 C63 F5' 125.2(12)
F6 C63 F5' 53.4(9)
F4 C63 F4' 27.3(18)
F6 C63 F4' 126.2(11)
F5' C63 F4' 109.2(13)
F4 C63 F5 102.8(14)
F6 C63 F5 101.4(9)
F5' C63 F5 48.4(10)
F4' C63 F5 76.2(12)
F4 C63 F6' 70.9(13)
F6 C63 F6' 54.0(7)
F5' C63 F6' 104.0(11)
F4' C63 F6' 95.8(11)
F5 C63 F6' 142.7(8)
F4 C63 C60 115.2(10)
F6 C63 C60 114.8(7)
F5' C63 C60 117.4(8)
F4' C63 C60 117.5(9)
F5 C63 C60 105.9(7)
F6' C63 C60 109.9(6)
C69 C64 C65 118.1(3)
C69 C64 N1 120.5(3)
C65 C64 N1 121.2(3)
C64 C65 C66 120.8(3)
C67 C66 C65 120.0(4)
C67 C66 C70 121.3(4)
C65 C66 C70 118.7(4)
C66 C67 C68 119.5(3)
C67 C68 C69 120.8(3)
C67 C68 C71 120.1(3)
C69 C68 C71 119.1(4)
C68 C69 C64 120.7(4)
F8 C70 F7 110.0(4)
F8 C70 F9 100.6(4)
F7 C70 F9 103.7(4)
F8 C70 C66 113.8(4)
F7 C70 C66 114.8(4)
F9 C70 C66 112.5(4)
F10 C71 F12 105.1(4)
F10 C71 F11 106.3(3)
F12 C71 F11 105.1(4)
F10 C71 C68 112.3(4)
F12 C71 C68 114.3(3)
F11 C71 C68 113.0(4)

loop_
_geom_bond_atom_site_label_1
_geom_bond_atom_site_label_2
_geom_bond_distance
Pd1 C49 1.965(3)
Pd1 N1 2.070(3)
Pd1 P1 2.2965(10)
Fe1 C4 2.042(3)
Fe1 C3 2.052(3)
Fe1 C5 2.054(3)
Fe1 C9 2.056(3)
Fe1 C8 2.062(3)
Fe1 C10 2.064(3)
Fe1 C6 2.086(3)
Fe1 C2 2.084(3)
Fe1 C7 2.094(3)
Fe1 C1 2.127(3)
P1 C1 1.831(3)
P1 C41 1.881(3)
P1 C45 1.899(4)
O1 C52 1.369(4)
O1 C55 1.442(5)
N1 C56 1.369(4)
N1 C64 1.411(4)
C1 C5 1.436(4)
C1 C2 1.441(4)
C2 C3 1.424(4)
C3 C4 1.411(5)
C4 C5 1.415(4)
C6 C10 1.441(4)
C6 C7 1.444(4)
C6 C11 1.481(4)
C7 C8 1.430(4)
C7 C17 1.491(4)
C8 C9 1.444(4)
C8 C23 1.490(4)
C9 C10 1.439(4)
C9 C29 1.498(4)
C10 C35 1.480(4)
C11 C16 1.382(4)
C11 C12 1.393(5)
C12 C13 1.380(5)
C13 C14 1.375(5)
C14 C15 1.393(5)
C15 C16 1.379(4)
C17 C18 1.383(5)
C17 C22 1.392(5)
C18 C19 1.388(5)
C19 C20 1.362(5)
C20 C21 1.367(5)
C21 C22 1.389(5)
C23 C28 1.382(5)
C23 C24 1.395(4)
C24 C25 1.376(5)
C25 C26 1.358(6)
C26 C27 1.384(6)
C27 C28 1.382(5)
C29 C30 1.383(5)
C29 C34 1.387(5)
C30 C31 1.393(4)
C31 C32 1.370(6)
C32 C33 1.377(6)
C33 C34 1.389(4)
C35 C40 1.384(4)
C35 C36 1.399(5)
C36 C37 1.374(5)
C37 C38 1.379(5)
C38 C39 1.375(5)
C39 C40 1.383(5)
C41 C44 1.524(5)
C41 C43 1.527(5)
C41 C42 1.541(5)
C45 C47 1.525(5)
C45 C46 1.533(5)
C45 C48 1.538(5)
C49 C50 1.374(4)
C49 C54 1.395(5)
C50 C51 1.400(5)
C51 C52 1.374(5)
C52 C53 1.386(5)
C53 C54 1.383(5)
C56 C57 1.407(4)
C56 C61 1.409(5)
C57 C58 1.387(4)
C58 C59 1.372(5)
C58 C62 1.481(5)
C59 C60 1.388(5)
C60 C61 1.376(5)
C60 C63 1.491(6)
C62 F3 1.280(19)
C62 F2' 1.29(2)
C62 F1' 1.299(12)
C62 F2 1.312(16)
C62 F3' 1.32(2)
C62 F1 1.322(14)
C63 F4 1.207(17)
C63 F6 1.245(10)
C63 F5' 1.255(13)
C63 F4' 1.305(16)
C63 F5 1.369(15)
C63 F6' 1.422(12)
C64 C69 1.390(4)
C64 C65 1.396(5)
C65 C66 1.402(5)
C66 C67 1.377(5)
C66 C70 1.475(6)
C67 C68 1.381(5)
C68 C69 1.390(5)
C68 C71 1.485(5)
C70 F8 1.291(5)
C70 F7 1.303(4)
C70 F9 1.350(5)
C71 F10 1.329(5)
C71 F12 1.334(5)
C71 F11 1.343(5)
